data_7708235
loop_
_publ_author_name
'Shmelev, Nikita Y.'
'Okubazghi, Tesfu H.'
'Abramov, Pavel A.'
'Komarov, Vladislav Y.'
'Rakhmanova, Mariana I.'
'Novikov, Alexander S.'
'Gushchin, Artem L.'

_publ_section_title
;
 Intramolecular aurophilic interactions in dinuclear gold(I) complexes
 with twisted bridging 2,2'-bipyridine ligands.
;
_journal_issue 36
_journal_name_full 'Dalton transactions (Cambridge, England : 2003)'
_journal_page_first 12448
_journal_page_last 12456
_journal_paper_doi 10.1039/d1dt02164h
_journal_volume 50
_journal_year 2021
_chemical_formula_sum 'C50.5 H43 Au2 Cl F6 N2 O8 P2 S2'
_chemical_formula_weight 1475.31
_space_group_crystal_system triclinic
_space_group_IT_number 2
_space_group_name_Hall '-P 1'
_space_group_name_H-M_alt 'P -1'
_atom_sites_solution_hydrogens geom
_atom_sites_solution_primary direct
_atom_sites_solution_secondary difmap
_audit_creation_method SHELXL-2018/3
_audit_update_record
;
2021-05-24 deposited with the CCDC.	2021-08-17 downloaded from the CCDC.
;
_cell_angle_alpha 99.471(2)
_cell_angle_beta 100.0750(10)
_cell_angle_gamma 101.094(2)
_cell_formula_units_Z 2
_cell_length_a 12.9143(6)
_cell_length_b 14.7849(7)
_cell_length_c 14.8938(6)
_cell_measurement_reflns_used 9878
_cell_measurement_temperature 150(2)
_cell_measurement_theta_max 30.4116
_cell_measurement_theta_min 2.3909
_cell_volume 2689.2(2)
_computing_cell_refinement 'SAINT (Bruker-AXS, 2004)'
_computing_data_collection 'APEX2 (Bruker-AXS, 2004)'
_computing_data_reduction 'SAINT (Bruker-AXS, 2004)'
_computing_molecular_graphics 'ShelXle (H\"ubschle, 2011)'
_computing_publication_material 'CIFTAB-2014 (Sheldrick, 2014)'
_computing_structure_refinement 'SHELXL-2014 (Sheldrick, 2014)'
_computing_structure_solution 'SHELXS-2014 (Sheldrick, 2014)'
_diffrn_ambient_temperature 150(2)
_diffrn_detector_area_resol_mean 25
_diffrn_measured_fraction_theta_full 0.995
_diffrn_measured_fraction_theta_max 0.988
_diffrn_measurement_device 'four-circle diffractometer'
_diffrn_measurement_device_type 'Bruker D8 Venture'
_diffrn_measurement_method '\f and \w scans'
_diffrn_radiation_monochromator graphite
_diffrn_radiation_probe x-ray
_diffrn_radiation_source 'fine-focus sealed tube'
_diffrn_radiation_type MoK\a
_diffrn_radiation_wavelength 0.71073
_diffrn_reflns_av_R_equivalents 0.0414
_diffrn_reflns_av_unetI/netI 0.0543
_diffrn_reflns_Laue_measured_fraction_full 0.995
_diffrn_reflns_Laue_measured_fraction_max 0.988
_diffrn_reflns_limit_h_max 18
_diffrn_reflns_limit_h_min -18
_diffrn_reflns_limit_k_max 21
_diffrn_reflns_limit_k_min -21
_diffrn_reflns_limit_l_max 21
_diffrn_reflns_limit_l_min -18
_diffrn_reflns_number 41670
_diffrn_reflns_point_group_measured_fraction_full 0.995
_diffrn_reflns_point_group_measured_fraction_max 0.988
_diffrn_reflns_theta_full 25.500
_diffrn_reflns_theta_max 30.526
_diffrn_reflns_theta_min 2.215
_diffrn_source 'sealed X-ray tube'
_exptl_absorpt_coefficient_mu 5.710
_exptl_absorpt_correction_T_max 0.7461
_exptl_absorpt_correction_T_min 0.4241
_exptl_absorpt_correction_type multi-scan
_exptl_absorpt_process_details 'SADABS (Bruker-AXS, 2004)'
_exptl_crystal_colour colorless
_exptl_crystal_density_diffrn 1.822
_exptl_crystal_description block
_exptl_crystal_F_000 1430
_exptl_crystal_size_max 0.140
_exptl_crystal_size_mid 0.120
_exptl_crystal_size_min 0.080
_refine_diff_density_max 1.074
_refine_diff_density_min -0.946
_refine_diff_density_rms 0.132
_refine_ls_extinction_method none
_refine_ls_goodness_of_fit_ref 1.041
_refine_ls_hydrogen_treatment constr
_refine_ls_matrix_type full
_refine_ls_number_parameters 670
_refine_ls_number_reflns 16266
_refine_ls_number_restraints 60
_refine_ls_restrained_S_all 1.050
_refine_ls_R_factor_all 0.0438
_refine_ls_R_factor_gt 0.0326
_refine_ls_shift/su_max 0.005
_refine_ls_shift/su_mean 0.000
_refine_ls_structure_factor_coef Fsqd
_refine_ls_weighting_details 'w=1/[\s^2^(Fo^2^)+(0.0223P)^2^] where P=(Fo^2^+2Fc^2^)/3'
_refine_ls_weighting_scheme calc
_refine_ls_wR_factor_gt 0.0665
_refine_ls_wR_factor_ref 0.0708
_reflns_Friedel_coverage 0.000
_reflns_number_gt 13216
_reflns_number_total 16266
_reflns_threshold_expression >2\s(I)
_cod_data_source_file d1dt02164h2.cif
_cod_data_source_block ns224
_cod_depositor_comments 'Adding full bibliography for 7708233--7708237.cif.'
_cod_original_formula_sum 'C50.50 H43 Au2 Cl F6 N2 O8 P2 S2'
_cod_database_code 7708235
_shelx_shelxl_version_number 2018/3
_shelx_space_group_comment
;
The symmetry employed for this shelxl refinement is uniquely defined
by the following loop, which should always be used as a source of
symmetry information in preference to the above space-group names.
They are only intended as comments.
;
_shelx_estimated_absorpt_t_min 0.502
_shelx_estimated_absorpt_t_max 0.658

loop_
_space_group_symop_operation_xyz
'x, y, z'
'-x, -y, -z'

loop_
_atom_site_label
_atom_site_type_symbol
_atom_site_fract_x
_atom_site_fract_y
_atom_site_fract_z
_atom_site_U_iso_or_equiv
_atom_site_adp_type
_atom_site_occupancy
_atom_site_site_symmetry_order
_atom_site_calc_flag
_atom_site_refinement_flags_posn
_atom_site_refinement_flags_adp
_atom_site_refinement_flags_occupancy
_atom_site_disorder_assembly
_atom_site_disorder_group
C1 C 0.5805(3) 0.1908(2) 0.4332(2) 0.0274(7) Uani 1 1 d . . . . .
C2 C 0.5698(3) 0.2503(3) 0.3705(2) 0.0365(8) Uani 1 1 d . . . . .
H2A H 0.556906 0.310853 0.390058 0.044 Uiso 1 1 calc R U . . .
C3 C 0.5781(4) 0.2204(3) 0.2783(3) 0.0456(10) Uani 1 1 d . . . . .
H3A H 0.569619 0.260041 0.234730 0.055 Uiso 1 1 calc R U . . .
C4 C 0.5988(3) 0.1327(3) 0.2512(3) 0.0411(9) Uani 1 1 d . . . . .
H4A H 0.604914 0.112541 0.188842 0.049 Uiso 1 1 calc R U . . .
C5 C 0.6105(3) 0.0750(3) 0.3129(3) 0.0400(9) Uani 1 1 d . . . . .
H5A H 0.624458 0.014922 0.293177 0.048 Uiso 1 1 calc R U . . .
C6 C 0.6022(3) 0.1033(2) 0.4045(2) 0.0330(8) Uani 1 1 d . . . . .
H6A H 0.611329 0.063055 0.447366 0.040 Uiso 1 1 calc R U . . .
C7 C 0.4315(3) 0.1799(2) 0.5605(2) 0.0261(7) Uani 1 1 d . . . . .
C8 C 0.3579(3) 0.1146(2) 0.4896(3) 0.0337(8) Uani 1 1 d . . . . .
H8A H 0.377383 0.095665 0.431926 0.040 Uiso 1 1 calc R U . . .
C9 C 0.2564(3) 0.0769(3) 0.5022(3) 0.0468(10) Uani 1 1 d . . . . .
H9A H 0.205235 0.033658 0.452575 0.056 Uiso 1 1 calc R U . . .
C10 C 0.2291(3) 0.1023(3) 0.5873(4) 0.0497(11) Uani 1 1 d . . . . .
H10A H 0.160033 0.074565 0.596542 0.060 Uiso 1 1 calc R U . . .
C11 C 0.3014(3) 0.1673(3) 0.6583(3) 0.0412(9) Uani 1 1 d . . . . .
H11A H 0.282428 0.184078 0.716579 0.049 Uiso 1 1 calc R U . . .
C12 C 0.4014(3) 0.2080(3) 0.6451(3) 0.0333(8) Uani 1 1 d . . . . .
H12A H 0.449990 0.255150 0.693249 0.040 Uiso 1 1 calc R U . . .
C13 C 0.6542(3) 0.1756(2) 0.6241(2) 0.0259(7) Uani 1 1 d . . . . .
C14 C 0.7646(3) 0.1928(2) 0.6219(3) 0.0320(8) Uani 1 1 d . . . . .
H14A H 0.791148 0.229483 0.580524 0.038 Uiso 1 1 calc R U . . .
C15 C 0.8341(3) 0.1568(3) 0.6792(3) 0.0393(9) Uani 1 1 d . . . . .
H15A H 0.908072 0.166834 0.675671 0.047 Uiso 1 1 calc R U . . .
C16 C 0.7976(3) 0.1064(3) 0.7417(3) 0.0488(11) Uani 1 1 d . . . . .
H16A H 0.846567 0.083109 0.782283 0.059 Uiso 1 1 calc R U . . .
C17 C 0.6888(4) 0.0894(3) 0.7452(3) 0.0537(12) Uani 1 1 d . . . . .
H17A H 0.663400 0.054624 0.788336 0.064 Uiso 1 1 calc R U . . .
C18 C 0.6179(3) 0.1232(3) 0.6862(3) 0.0377(9) Uani 1 1 d . . . . .
H18A H 0.543463 0.110431 0.688096 0.045 Uiso 1 1 calc R U . . .
C19 C 0.6230(3) 0.5742(2) 0.7169(2) 0.0249(7) Uani 1 1 d . . . . .
H19A H 0.588229 0.535066 0.752497 0.030 Uiso 1 1 calc R U . . .
C20 C 0.6525(3) 0.6693(2) 0.7514(2) 0.0283(7) Uani 1 1 d . . . . .
H20A H 0.640056 0.695114 0.810228 0.034 Uiso 1 1 calc R U . . .
C21 C 0.7012(3) 0.7276(2) 0.6985(2) 0.0292(7) Uani 1 1 d . . . . .
C22 C 0.7179(3) 0.6863(2) 0.6121(2) 0.0252(7) Uani 1 1 d . . . . .
H22A H 0.749096 0.724283 0.573839 0.030 Uiso 1 1 calc R U . . .
C23 C 0.6884(2) 0.5902(2) 0.5838(2) 0.0215(6) Uani 1 1 d . . . . .
C24 C 0.7298(5) 0.8643(3) 0.8165(3) 0.0611(14) Uani 1 1 d . . . . .
H24A H 0.757971 0.932496 0.826826 0.092 Uiso 1 1 calc R U . . .
H24B H 0.654318 0.851405 0.822579 0.092 Uiso 1 1 calc R U . . .
H24C H 0.772727 0.838594 0.862769 0.092 Uiso 1 1 calc R U . . .
C25 C 0.7096(2) 0.5450(2) 0.4943(2) 0.0216(6) Uani 1 1 d . . . . .
C26 C 0.6611(3) 0.5639(2) 0.4125(2) 0.0259(7) Uani 1 1 d . . . . .
H26A H 0.612923 0.605028 0.413210 0.031 Uiso 1 1 calc R U . . .
C27 C 0.6818(3) 0.5232(2) 0.3279(2) 0.0269(7) Uani 1 1 d . . . . .
C28 C 0.7519(3) 0.4636(2) 0.3296(2) 0.0266(7) Uani 1 1 d . . . . .
H28A H 0.767449 0.434296 0.273355 0.032 Uiso 1 1 calc R U . . .
C29 C 0.7992(3) 0.4472(2) 0.4145(2) 0.0280(7) Uani 1 1 d . . . . .
H29A H 0.847539 0.406223 0.415204 0.034 Uiso 1 1 calc R U . . .
C30 C 0.6488(3) 0.5100(3) 0.1628(2) 0.0413(10) Uani 1 1 d . . . . .
H30A H 0.605117 0.532795 0.114471 0.062 Uiso 1 1 calc R U . . .
H30B H 0.725488 0.531250 0.162678 0.062 Uiso 1 1 calc R U . . .
H30C H 0.629134 0.441005 0.150108 0.062 Uiso 1 1 calc R U . . .
C31 C 1.0234(3) 0.5836(3) 0.8312(2) 0.0340(8) Uani 1 1 d . U . . .
C32 C 1.0059(4) 0.6656(3) 0.8035(3) 0.0707(15) Uani 1 1 d . U . . .
H32A H 0.942896 0.663876 0.758862 0.085 Uiso 1 1 calc R U . . .
C33 C 1.1144(3) 0.5879(3) 0.8969(3) 0.0388(9) Uani 1 1 d . U . . .
H33A H 1.124639 0.532630 0.918501 0.047 Uiso 1 1 calc R U . . .
C34 C 1.1912(4) 0.6712(4) 0.9323(3) 0.0570(12) Uani 1 1 d . U . . .
H34A H 1.254564 0.672645 0.976452 0.068 Uiso 1 1 calc R U . . .
C35 C 1.1754(5) 0.7505(4) 0.9034(4) 0.0872(19) Uani 1 1 d . U . . .
H35A H 1.229366 0.807275 0.925671 0.105 Uiso 1 1 calc R U . . .
C36 C 0.8066(3) 0.5444(3) 0.9033(2) 0.0308(8) Uani 1 1 d . . . . .
H36A H 0.860936 0.601121 0.918382 0.037 Uiso 1 1 calc R U . . .
C37 C 0.8162(3) 0.4680(2) 0.8397(2) 0.0257(7) Uani 1 1 d . . . . .
C38 C 0.7363(3) 0.3845(3) 0.8184(2) 0.0322(8) Uani 1 1 d . . . . .
H38A H 0.742436 0.331579 0.775608 0.039 Uiso 1 1 calc R U . . .
C39 C 0.6485(3) 0.3795(3) 0.8601(2) 0.0403(9) Uani 1 1 d . . . . .
H39A H 0.593842 0.323023 0.845126 0.048 Uiso 1 1 calc R U . . .
C40 C 0.6391(3) 0.4557(3) 0.9234(3) 0.0413(10) Uani 1 1 d . . . . .
H40A H 0.578583 0.451133 0.951904 0.050 Uiso 1 1 calc R U . . .
C41 C 0.7178(3) 0.5383(3) 0.9450(2) 0.0397(9) Uani 1 1 d . . . . .
H41A H 0.711394 0.590794 0.988236 0.048 Uiso 1 1 calc R U . . .
C42 C 0.9926(3) 0.3827(3) 0.8001(2) 0.0298(7) Uani 1 1 d . . . . .
C43 C 1.0563(3) 0.3558(3) 0.7390(3) 0.0374(9) Uani 1 1 d . . . . .
H43A H 1.057050 0.381175 0.684407 0.045 Uiso 1 1 calc R U . . .
C44 C 1.1181(4) 0.2927(3) 0.7576(3) 0.0518(11) Uani 1 1 d . . . . .
H44A H 1.162724 0.275649 0.716340 0.062 Uiso 1 1 calc R U . . .
C45 C 1.1164(4) 0.2541(3) 0.8342(3) 0.0556(12) Uani 1 1 d . . . . .
H45A H 1.159530 0.210383 0.846142 0.067 Uiso 1 1 calc R U . . .
C46 C 1.0519(4) 0.2787(3) 0.8945(3) 0.0542(12) Uani 1 1 d . . . . .
H46A H 1.050550 0.251029 0.947668 0.065 Uiso 1 1 calc R U . . .
C47 C 0.9891(3) 0.3430(3) 0.8789(3) 0.0400(9) Uani 1 1 d . . . . .
H47A H 0.944886 0.359819 0.920598 0.048 Uiso 1 1 calc R U . . .
C48 C 0.5491(6) 0.8636(4) 1.0487(4) 0.0740(17) Uani 1 1 d . . . . .
C49 C 1.0341(4) 0.8336(4) 0.5763(5) 0.0697(14) Uani 1 1 d . U . . .
C54 C 1.0807(5) 0.7500(4) 0.8414(4) 0.0959(19) Uani 1 1 d . U . . .
H54A H 1.067603 0.806944 0.825240 0.115 Uiso 1 1 calc R U . . .
N1 N 0.7796(2) 0.48685(19) 0.49611(18) 0.0236(6) Uani 1 1 d . . . . .
N2 N 0.6407(2) 0.53337(18) 0.63527(17) 0.0206(5) Uani 1 1 d . . . . .
O1 O 1.0723(2) 0.6900(2) 0.4803(2) 0.0486(7) Uani 1 1 d . . . . .
O2 O 0.8870(2) 0.7083(2) 0.4630(2) 0.0532(8) Uani 1 1 d . . . . .
O3 O 0.9772(3) 0.6663(3) 0.6020(2) 0.0721(10) Uani 1 1 d . . . . .
O4 O 0.6898(3) 0.7803(2) 0.9944(2) 0.0607(9) Uani 1 1 d . . . . .
O5 O 0.5049(3) 0.7081(3) 0.9350(3) 0.0841(12) Uani 1 1 d . . . . .
O6 O 0.5858(3) 0.7124(2) 1.0956(2) 0.0625(9) Uani 1 1 d . . . . .
O7 O 0.7364(2) 0.82078(17) 0.72415(18) 0.0428(7) Uani 1 1 d . . . . .
O8 O 0.62917(19) 0.54664(19) 0.25261(15) 0.0336(6) Uani 1 1 d . . . . .
F1 F 1.0464(3) 0.8859(2) 0.5116(3) 0.0998(12) Uani 1 1 d . U . . .
F2 F 1.1288(2) 0.8530(2) 0.6363(3) 0.0976(12) Uani 1 1 d . U . . .
F3 F 0.9657(3) 0.8660(2) 0.6231(3) 0.1044(12) Uani 1 1 d . U . . .
F4 F 0.5480(4) 0.9126(3) 0.9819(3) 0.1142(14) Uani 1 1 d . . . . .
F5 F 0.6215(5) 0.9181(3) 1.1219(3) 0.1386(19) Uani 1 1 d . . . . .
F6 F 0.4526(4) 0.8499(4) 1.0689(4) 0.145(2) Uani 1 1 d . . . . .
P1 P 0.56769(7) 0.22983(6) 0.55143(6) 0.02388(17) Uani 1 1 d . . . . .
P2 P 0.92490(7) 0.47491(6) 0.77692(6) 0.02527(18) Uani 1 1 d . . . . .
S1 S 0.98679(8) 0.71160(8) 0.52477(7) 0.0426(2) Uani 1 1 d . . . . .
S2 S 0.58662(8) 0.75392(7) 1.01557(7) 0.0380(2) Uani 1 1 d . . . . .
Au1 Au 0.60943(2) 0.38694(2) 0.59575(2) 0.02219(4) Uani 1 1 d . . . . .
Au2 Au 0.85738(2) 0.47125(2) 0.62722(2) 0.02363(4) Uani 1 1 d . . . . .
Cl1 Cl 1.0531(4) 0.9949(3) 0.8267(3) 0.1395(17) Uani 0.5 1 d . . P . .
Cl2 Cl 1.0080(9) 0.9910(8) 1.0359(6) 0.146(4) Uiso 0.25 1 d . . P A -1
C50A C 1.1053(9) 1.0238(8) 0.9341(8) 0.070(3) Uiso 0.25 1 d . . P A -1
H50A H 1.134587 1.092788 0.948887 0.084 Uiso 0.25 1 calc R U P A -1
H50B H 1.167692 0.994239 0.944916 0.084 Uiso 0.25 1 calc R U P A -1
Cl3 Cl 1.1411(7) 0.9490(6) 1.0007(6) 0.117(3) Uiso 0.25 1 d . . P A 2
C50B C 1.1053(9) 1.0238(8) 0.9341(8) 0.070(3) Uiso 0.25 1 d . . P A 2
H50C H 1.054496 1.054475 0.963734 0.084 Uiso 0.25 1 calc R U P A 2
H50D H 1.171158 1.073600 0.940931 0.084 Uiso 0.25 1 calc R U P A 2

loop_
_atom_site_aniso_label
_atom_site_aniso_U_11
_atom_site_aniso_U_22
_atom_site_aniso_U_33
_atom_site_aniso_U_23
_atom_site_aniso_U_13
_atom_site_aniso_U_12
C1 0.0263(17) 0.0276(17) 0.0270(17) 0.0052(13) 0.0050(14) 0.0039(14)
C2 0.049(2) 0.0307(19) 0.0299(19) 0.0059(15) 0.0067(17) 0.0117(17)
C3 0.063(3) 0.047(3) 0.027(2) 0.0116(17) 0.0072(19) 0.012(2)
C4 0.047(2) 0.047(2) 0.0255(19) 0.0010(16) 0.0092(17) 0.0035(19)
C5 0.045(2) 0.034(2) 0.039(2) -0.0003(17) 0.0124(18) 0.0084(18)
C6 0.041(2) 0.0268(18) 0.0311(19) 0.0023(14) 0.0098(16) 0.0093(16)
C7 0.0242(16) 0.0239(16) 0.0326(18) 0.0099(14) 0.0052(14) 0.0083(13)
C8 0.0317(19) 0.0282(19) 0.042(2) 0.0077(16) 0.0076(16) 0.0074(15)
C9 0.029(2) 0.033(2) 0.072(3) 0.005(2) 0.005(2) 0.0011(17)
C10 0.029(2) 0.043(2) 0.084(3) 0.021(2) 0.025(2) 0.0086(18)
C11 0.038(2) 0.042(2) 0.057(3) 0.018(2) 0.024(2) 0.0202(19)
C12 0.0323(19) 0.0310(19) 0.040(2) 0.0085(16) 0.0114(16) 0.0107(15)
C13 0.0252(16) 0.0232(16) 0.0284(17) 0.0042(13) 0.0043(13) 0.0058(13)
C14 0.0296(18) 0.0291(18) 0.037(2) 0.0069(15) 0.0096(15) 0.0045(15)
C15 0.0256(19) 0.037(2) 0.054(3) 0.0099(18) 0.0042(17) 0.0080(16)
C16 0.036(2) 0.052(3) 0.065(3) 0.028(2) 0.003(2) 0.017(2)
C17 0.047(3) 0.068(3) 0.062(3) 0.043(3) 0.017(2) 0.019(2)
C18 0.0280(19) 0.042(2) 0.053(2) 0.0262(19) 0.0141(17) 0.0119(16)
C19 0.0285(17) 0.0263(17) 0.0246(16) 0.0096(13) 0.0134(14) 0.0071(14)
C20 0.040(2) 0.0254(17) 0.0220(16) 0.0041(13) 0.0111(15) 0.0095(15)
C21 0.0374(19) 0.0209(16) 0.0309(18) 0.0059(13) 0.0094(15) 0.0083(14)
C22 0.0288(17) 0.0253(16) 0.0229(16) 0.0078(13) 0.0072(13) 0.0055(13)
C23 0.0221(15) 0.0256(16) 0.0185(15) 0.0072(12) 0.0057(12) 0.0059(13)
C24 0.111(4) 0.027(2) 0.042(3) -0.0026(18) 0.025(3) 0.010(2)
C25 0.0196(15) 0.0264(16) 0.0198(15) 0.0059(12) 0.0067(12) 0.0043(12)
C26 0.0220(16) 0.0356(19) 0.0255(17) 0.0110(14) 0.0105(13) 0.0106(14)
C27 0.0223(16) 0.039(2) 0.0224(16) 0.0128(14) 0.0063(13) 0.0065(14)
C28 0.0260(17) 0.0373(19) 0.0158(15) 0.0030(13) 0.0042(12) 0.0078(14)
C29 0.0297(18) 0.0326(18) 0.0293(18) 0.0093(14) 0.0138(15) 0.0156(15)
C30 0.040(2) 0.066(3) 0.0219(18) 0.0137(17) 0.0081(16) 0.015(2)
C31 0.0339(19) 0.042(2) 0.0249(17) 0.0126(15) 0.0012(14) 0.0058(16)
C32 0.079(3) 0.054(3) 0.059(3) 0.027(2) -0.028(2) -0.008(2)
C33 0.0292(19) 0.053(2) 0.0309(19) 0.0113(17) 0.0003(15) 0.0054(17)
C34 0.042(2) 0.076(3) 0.041(2) 0.018(2) -0.0054(19) -0.005(2)
C35 0.094(4) 0.073(3) 0.059(3) 0.027(3) -0.027(3) -0.037(3)
C36 0.0356(19) 0.037(2) 0.0228(17) 0.0066(14) 0.0042(14) 0.0159(16)
C37 0.0254(16) 0.0373(19) 0.0176(15) 0.0079(13) 0.0051(13) 0.0123(14)
C38 0.0317(19) 0.042(2) 0.0222(17) 0.0037(15) 0.0064(14) 0.0082(16)
C39 0.032(2) 0.061(3) 0.0229(18) 0.0103(17) 0.0040(15) -0.0012(18)
C40 0.032(2) 0.071(3) 0.0263(19) 0.0155(19) 0.0103(16) 0.016(2)
C41 0.045(2) 0.058(3) 0.0227(18) 0.0049(17) 0.0097(16) 0.028(2)
C42 0.0263(17) 0.038(2) 0.0264(17) 0.0081(14) 0.0016(14) 0.0140(15)
C43 0.0279(19) 0.049(2) 0.040(2) 0.0116(18) 0.0124(16) 0.0155(17)
C44 0.041(2) 0.056(3) 0.066(3) 0.014(2) 0.017(2) 0.024(2)
C45 0.046(3) 0.052(3) 0.069(3) 0.008(2) -0.005(2) 0.030(2)
C46 0.071(3) 0.048(3) 0.040(2) 0.016(2) -0.012(2) 0.021(2)
C47 0.046(2) 0.047(2) 0.030(2) 0.0119(17) 0.0019(17) 0.0181(19)
C48 0.113(5) 0.068(4) 0.053(3) 0.006(3) 0.027(3) 0.048(4)
C49 0.039(2) 0.056(3) 0.107(4) -0.001(3) 0.017(3) 0.008(2)
C54 0.112(4) 0.066(3) 0.078(3) 0.034(3) -0.035(3) -0.023(3)
N1 0.0230(13) 0.0302(15) 0.0216(13) 0.0079(11) 0.0067(11) 0.0115(11)
N2 0.0186(12) 0.0227(13) 0.0225(13) 0.0052(10) 0.0083(10) 0.0051(10)
O1 0.0402(16) 0.0506(18) 0.0633(19) 0.0162(15) 0.0210(15) 0.0175(14)
O2 0.0287(15) 0.066(2) 0.062(2) 0.0051(16) 0.0131(14) 0.0066(14)
O3 0.074(2) 0.087(3) 0.056(2) 0.0225(19) 0.0283(19) 0.001(2)
O4 0.061(2) 0.074(2) 0.068(2) 0.0362(18) 0.0379(18) 0.0266(18)
O5 0.086(3) 0.076(3) 0.063(2) -0.009(2) -0.022(2) 0.007(2)
O6 0.056(2) 0.081(2) 0.069(2) 0.0501(19) 0.0254(17) 0.0214(18)
O7 0.072(2) 0.0193(12) 0.0378(15) 0.0054(11) 0.0195(14) 0.0049(13)
O8 0.0320(13) 0.0540(17) 0.0193(12) 0.0138(11) 0.0054(10) 0.0153(12)
F1 0.086(2) 0.0467(18) 0.164(4) 0.028(2) 0.027(2) 0.0031(17)
F2 0.0414(17) 0.093(2) 0.123(3) -0.026(2) -0.0085(17) -0.0028(16)
F3 0.067(2) 0.093(3) 0.131(3) -0.043(2) 0.018(2) 0.0255(19)
F4 0.194(4) 0.085(3) 0.103(3) 0.046(2) 0.041(3) 0.093(3)
F5 0.252(6) 0.078(3) 0.069(3) -0.027(2) 0.023(3) 0.041(3)
F6 0.145(4) 0.177(5) 0.180(5) 0.056(4) 0.103(4) 0.120(4)
P1 0.0258(4) 0.0201(4) 0.0257(4) 0.0049(3) 0.0061(3) 0.0044(3)
P2 0.0229(4) 0.0358(5) 0.0189(4) 0.0075(3) 0.0040(3) 0.0099(4)
S1 0.0327(5) 0.0468(6) 0.0486(6) 0.0109(5) 0.0171(5) 0.0012(4)
S2 0.0426(5) 0.0408(5) 0.0340(5) 0.0113(4) 0.0091(4) 0.0139(4)
Au1 0.02372(7) 0.01985(6) 0.02395(7) 0.00517(5) 0.00708(5) 0.00486(5)
Au2 0.02135(6) 0.03371(7) 0.01884(6) 0.00794(5) 0.00544(5) 0.01028(5)
Cl1 0.166(5) 0.102(3) 0.125(4) -0.001(3) -0.019(3) 0.038(3)

loop_
_atom_type_symbol
_atom_type_description
_atom_type_scat_dispersion_real
_atom_type_scat_dispersion_imag
_atom_type_scat_source
C C 0.0033 0.0016 'International Tables Vol C Tables 4.2.6.8 and 6.1.1.4'
H H 0.0000 0.0000 'International Tables Vol C Tables 4.2.6.8 and 6.1.1.4'
N N 0.0061 0.0033 'International Tables Vol C Tables 4.2.6.8 and 6.1.1.4'
O O 0.0106 0.0060 'International Tables Vol C Tables 4.2.6.8 and 6.1.1.4'
F F 0.0171 0.0103 'International Tables Vol C Tables 4.2.6.8 and 6.1.1.4'
P P 0.1023 0.0942 'International Tables Vol C Tables 4.2.6.8 and 6.1.1.4'
S S 0.1246 0.1234 'International Tables Vol C Tables 4.2.6.8 and 6.1.1.4'
Au Au -2.0133 8.8022 'International Tables Vol C Tables 4.2.6.8 and 6.1.1.4'
Cl Cl 0.1484 0.1585 'International Tables Vol C Tables 4.2.6.8 and 6.1.1.4'

loop_
_geom_angle_atom_site_label_1
_geom_angle_atom_site_label_2
_geom_angle_atom_site_label_3
_geom_angle
_geom_angle_site_symmetry_1
_geom_angle_site_symmetry_3
_geom_angle_publ_flag
C6 C1 C2 119.7(3) . . ?
C6 C1 P1 121.2(3) . . ?
C2 C1 P1 119.1(3) . . ?
C1 C2 C3 119.6(4) . . ?
C1 C2 H2A 120.2 . . ?
C3 C2 H2A 120.2 . . ?
C4 C3 C2 119.5(4) . . ?
C4 C3 H3A 120.2 . . ?
C2 C3 H3A 120.2 . . ?
C5 C4 C3 120.8(4) . . ?
C5 C4 H4A 119.6 . . ?
C3 C4 H4A 119.6 . . ?
C4 C5 C6 120.5(4) . . ?
C4 C5 H5A 119.8 . . ?
C6 C5 H5A 119.8 . . ?
C5 C6 C1 119.8(3) . . ?
C5 C6 H6A 120.1 . . ?
C1 C6 H6A 120.1 . . ?
C8 C7 C12 119.3(3) . . ?
C8 C7 P1 123.2(3) . . ?
C12 C7 P1 117.5(3) . . ?
C9 C8 C7 120.3(4) . . ?
C9 C8 H8A 119.9 . . ?
C7 C8 H8A 119.9 . . ?
C8 C9 C10 120.0(4) . . ?
C8 C9 H9A 120.0 . . ?
C10 C9 H9A 120.0 . . ?
C11 C10 C9 120.3(4) . . ?
C11 C10 H10A 119.9 . . ?
C9 C10 H10A 119.9 . . ?
C10 C11 C12 120.1(4) . . ?
C10 C11 H11A 119.9 . . ?
C12 C11 H11A 119.9 . . ?
C11 C12 C7 119.9(4) . . ?
C11 C12 H12A 120.0 . . ?
C7 C12 H12A 120.0 . . ?
C18 C13 C14 118.7(3) . . ?
C18 C13 P1 122.9(3) . . ?
C14 C13 P1 118.3(2) . . ?
C15 C14 C13 120.2(3) . . ?
C15 C14 H14A 119.9 . . ?
C13 C14 H14A 119.9 . . ?
C14 C15 C16 120.6(4) . . ?
C14 C15 H15A 119.7 . . ?
C16 C15 H15A 119.7 . . ?
C15 C16 C17 119.9(4) . . ?
C15 C16 H16A 120.1 . . ?
C17 C16 H16A 120.1 . . ?
C18 C17 C16 120.0(4) . . ?
C18 C17 H17A 120.0 . . ?
C16 C17 H17A 120.0 . . ?
C17 C18 C13 120.6(3) . . ?
C17 C18 H18A 119.7 . . ?
C13 C18 H18A 119.7 . . ?
N2 C19 C20 123.4(3) . . ?
N2 C19 H19A 118.3 . . ?
C20 C19 H19A 118.3 . . ?
C19 C20 C21 118.7(3) . . ?
C19 C20 H20A 120.6 . . ?
C21 C20 H20A 120.6 . . ?
O7 C21 C20 125.3(3) . . ?
O7 C21 C22 116.0(3) . . ?
C20 C21 C22 118.6(3) . . ?
C23 C22 C21 119.0(3) . . ?
C23 C22 H22A 120.5 . . ?
C21 C22 H22A 120.5 . . ?
N2 C23 C22 122.4(3) . . ?
N2 C23 C25 117.9(3) . . ?
C22 C23 C25 119.7(3) . . ?
O7 C24 H24A 109.5 . . ?
O7 C24 H24B 109.5 . . ?
H24A C24 H24B 109.5 . . ?
O7 C24 H24C 109.5 . . ?
H24A C24 H24C 109.5 . . ?
H24B C24 H24C 109.5 . . ?
N1 C25 C26 121.4(3) . . ?
N1 C25 C23 118.7(3) . . ?
C26 C25 C23 119.9(3) . . ?
C25 C26 C27 120.5(3) . . ?
C25 C26 H26A 119.7 . . ?
C27 C26 H26A 119.7 . . ?
O8 C27 C28 126.9(3) . . ?
O8 C27 C26 115.0(3) . . ?
C28 C27 C26 118.1(3) . . ?
C27 C28 C29 119.0(3) . . ?
C27 C28 H28A 120.5 . . ?
C29 C28 H28A 120.5 . . ?
N1 C29 C28 122.8(3) . . ?
N1 C29 H29A 118.6 . . ?
C28 C29 H29A 118.6 . . ?
O8 C30 H30A 109.5 . . ?
O8 C30 H30B 109.5 . . ?
H30A C30 H30B 109.5 . . ?
O8 C30 H30C 109.5 . . ?
H30A C30 H30C 109.5 . . ?
H30B C30 H30C 109.5 . . ?
C33 C31 C32 119.1(4) . . ?
C33 C31 P2 123.1(3) . . ?
C32 C31 P2 117.8(3) . . ?
C54 C32 C31 119.8(5) . . ?
C54 C32 H32A 120.1 . . ?
C31 C32 H32A 120.1 . . ?
C31 C33 C34 121.3(4) . . ?
C31 C33 H33A 119.3 . . ?
C34 C33 H33A 119.3 . . ?
C35 C34 C33 119.4(4) . . ?
C35 C34 H34A 120.3 . . ?
C33 C34 H34A 120.3 . . ?
C34 C35 C54 120.8(5) . . ?
C34 C35 H35A 119.6 . . ?
C54 C35 H35A 119.6 . . ?
C37 C36 C41 120.4(4) . . ?
C37 C36 H36A 119.8 . . ?
C41 C36 H36A 119.8 . . ?
C36 C37 C38 119.5(3) . . ?
C36 C37 P2 122.2(3) . . ?
C38 C37 P2 118.2(3) . . ?
C39 C38 C37 119.5(4) . . ?
C39 C38 H38A 120.2 . . ?
C37 C38 H38A 120.2 . . ?
C38 C39 C40 120.9(4) . . ?
C38 C39 H39A 119.6 . . ?
C40 C39 H39A 119.6 . . ?
C41 C40 C39 120.0(3) . . ?
C41 C40 H40A 120.0 . . ?
C39 C40 H40A 120.0 . . ?
C40 C41 C36 119.7(4) . . ?
C40 C41 H41A 120.1 . . ?
C36 C41 H41A 120.1 . . ?
C43 C42 C47 119.9(3) . . ?
C43 C42 P2 116.9(3) . . ?
C47 C42 P2 123.0(3) . . ?
C44 C43 C42 119.8(4) . . ?
C44 C43 H43A 120.1 . . ?
C42 C43 H43A 120.1 . . ?
C45 C44 C43 121.0(4) . . ?
C45 C44 H44A 119.5 . . ?
C43 C44 H44A 119.5 . . ?
C44 C45 C46 119.8(4) . . ?
C44 C45 H45A 120.1 . . ?
C46 C45 H45A 120.1 . . ?
C45 C46 C47 121.0(4) . . ?
C45 C46 H46A 119.5 . . ?
C47 C46 H46A 119.5 . . ?
C46 C47 C42 118.3(4) . . ?
C46 C47 H47A 120.8 . . ?
C42 C47 H47A 120.8 . . ?
F6 C48 F4 108.0(5) . . ?
F6 C48 F5 109.5(5) . . ?
F4 C48 F5 105.7(6) . . ?
F6 C48 S2 111.3(5) . . ?
F4 C48 S2 111.8(4) . . ?
F5 C48 S2 110.2(4) . . ?
F3 C49 F2 106.4(5) . . ?
F3 C49 F1 106.5(5) . . ?
F2 C49 F1 107.0(4) . . ?
F3 C49 S1 112.0(4) . . ?
F2 C49 S1 113.1(4) . . ?
F1 C49 S1 111.5(4) . . ?
C32 C54 C35 119.4(5) . . ?
C32 C54 H54A 120.3 . . ?
C35 C54 H54A 120.3 . . ?
C29 N1 C25 118.1(3) . . ?
C29 N1 Au2 124.1(2) . . ?
C25 N1 Au2 117.6(2) . . ?
C19 N2 C23 117.9(3) . . ?
C19 N2 Au1 120.5(2) . . ?
C23 N2 Au1 121.3(2) . . ?
C21 O7 C24 117.3(3) . . ?
C27 O8 C30 118.5(3) . . ?
C1 P1 C13 106.44(16) . . ?
C1 P1 C7 108.23(16) . . ?
C13 P1 C7 105.68(15) . . ?
C1 P1 Au1 112.45(11) . . ?
C13 P1 Au1 112.05(11) . . ?
C7 P1 Au1 111.61(11) . . ?
C42 P2 C31 105.02(17) . . ?
C42 P2 C37 107.05(16) . . ?
C31 P2 C37 107.32(17) . . ?
C42 P2 Au2 116.24(12) . . ?
C31 P2 Au2 111.73(11) . . ?
C37 P2 Au2 109.02(11) . . ?
O2 S1 O3 115.5(2) . . ?
O2 S1 O1 115.53(18) . . ?
O3 S1 O1 112.7(2) . . ?
O2 S1 C49 103.1(2) . . ?
O3 S1 C49 104.6(3) . . ?
O1 S1 C49 103.4(2) . . ?
O4 S2 O5 112.6(2) . . ?
O4 S2 O6 115.06(19) . . ?
O5 S2 O6 116.2(2) . . ?
O4 S2 C48 104.4(3) . . ?
O5 S2 C48 102.4(3) . . ?
O6 S2 C48 104.0(2) . . ?
N2 Au1 P1 177.32(7) . . ?
N2 Au1 Au2 70.43(7) . . ?
P1 Au1 Au2 112.18(2) . . ?
N1 Au2 P2 169.44(7) . . ?
N1 Au2 Au1 70.60(7) . . ?
P2 Au2 Au1 105.61(2) . . ?
Cl1 C50A Cl2 120.2(7) . . ?
Cl1 C50A H50A 107.3 . . ?
Cl2 C50A H50A 107.3 . . ?
Cl1 C50A H50B 107.3 . . ?
Cl2 C50A H50B 107.3 . . ?
H50A C50A H50B 106.9 . . ?
Cl1 C50B Cl3 124.7(8) . . ?
Cl1 C50B H50C 106.1 . . ?
Cl3 C50B H50C 106.1 . . ?
Cl1 C50B H50D 106.1 . . ?
Cl3 C50B H50D 106.1 . . ?
H50C C50B H50D 106.3 . . ?

loop_
_geom_bond_atom_site_label_1
_geom_bond_atom_site_label_2
_geom_bond_distance
_geom_bond_site_symmetry_2
_geom_bond_publ_flag
C1 C6 1.391(5) . ?
C1 C2 1.392(5) . ?
C1 P1 1.807(3) . ?
C2 C3 1.400(5) . ?
C2 H2A 0.9500 . ?
C3 C4 1.383(6) . ?
C3 H3A 0.9500 . ?
C4 C5 1.362(5) . ?
C4 H4A 0.9500 . ?
C5 C6 1.388(5) . ?
C5 H5A 0.9500 . ?
C6 H6A 0.9500 . ?
C7 C8 1.382(5) . ?
C7 C12 1.404(5) . ?
C7 P1 1.810(3) . ?
C8 C9 1.380(5) . ?
C8 H8A 0.9500 . ?
C9 C10 1.386(6) . ?
C9 H9A 0.9500 . ?
C10 C11 1.375(6) . ?
C10 H10A 0.9500 . ?
C11 C12 1.377(5) . ?
C11 H11A 0.9500 . ?
C12 H12A 0.9500 . ?
C13 C18 1.387(4) . ?
C13 C14 1.407(5) . ?
C13 P1 1.808(3) . ?
C14 C15 1.372(5) . ?
C14 H14A 0.9500 . ?
C15 C16 1.375(5) . ?
C15 H15A 0.9500 . ?
C16 C17 1.391(6) . ?
C16 H16A 0.9500 . ?
C17 C18 1.378(5) . ?
C17 H17A 0.9500 . ?
C18 H18A 0.9500 . ?
C19 N2 1.343(4) . ?
C19 C20 1.369(4) . ?
C19 H19A 0.9500 . ?
C20 C21 1.395(4) . ?
C20 H20A 0.9500 . ?
C21 O7 1.333(4) . ?
C21 C22 1.401(4) . ?
C22 C23 1.371(4) . ?
C22 H22A 0.9500 . ?
C23 N2 1.361(4) . ?
C23 C25 1.484(4) . ?
C24 O7 1.443(4) . ?
C24 H24A 0.9800 . ?
C24 H24B 0.9800 . ?
C24 H24C 0.9800 . ?
C25 N1 1.362(4) . ?
C25 C26 1.366(4) . ?
C26 C27 1.397(4) . ?
C26 H26A 0.9500 . ?
C27 O8 1.338(4) . ?
C27 C28 1.379(5) . ?
C28 C29 1.386(4) . ?
C28 H28A 0.9500 . ?
C29 N1 1.347(4) . ?
C29 H29A 0.9500 . ?
C30 O8 1.443(4) . ?
C30 H30A 0.9800 . ?
C30 H30B 0.9800 . ?
C30 H30C 0.9800 . ?
C31 C33 1.376(5) . ?
C31 C32 1.389(6) . ?
C31 P2 1.811(4) . ?
C32 C54 1.386(7) . ?
C32 H32A 0.9500 . ?
C33 C34 1.382(6) . ?
C33 H33A 0.9500 . ?
C34 C35 1.353(7) . ?
C34 H34A 0.9500 . ?
C35 C54 1.396(8) . ?
C35 H35A 0.9500 . ?
C36 C37 1.389(5) . ?
C36 C41 1.391(5) . ?
C36 H36A 0.9500 . ?
C37 C38 1.399(5) . ?
C37 P2 1.814(3) . ?
C38 C39 1.380(5) . ?
C38 H38A 0.9500 . ?
C39 C40 1.384(5) . ?
C39 H39A 0.9500 . ?
C40 C41 1.381(6) . ?
C40 H40A 0.9500 . ?
C41 H41A 0.9500 . ?
C42 C43 1.390(5) . ?
C42 C47 1.398(5) . ?
C42 P2 1.804(4) . ?
C43 C44 1.371(6) . ?
C43 H43A 0.9500 . ?
C44 C45 1.357(6) . ?
C44 H44A 0.9500 . ?
C45 C46 1.380(6) . ?
C45 H45A 0.9500 . ?
C46 C47 1.386(5) . ?
C46 H46A 0.9500 . ?
C47 H47A 0.9500 . ?
C48 F6 1.319(7) . ?
C48 F4 1.323(6) . ?
C48 F5 1.333(7) . ?
C48 S2 1.798(5) . ?
C49 F3 1.328(6) . ?
C49 F2 1.332(6) . ?
C49 F1 1.342(7) . ?
C49 S1 1.781(5) . ?
C54 H54A 0.9500 . ?
N1 Au2 2.104(3) . ?
N2 Au1 2.087(3) . ?
O1 S1 1.443(3) . ?
O2 S1 1.434(3) . ?
O3 S1 1.435(3) . ?
O4 S2 1.419(3) . ?
O5 S2 1.424(3) . ?
O6 S2 1.428(3) . ?
P1 Au1 2.2385(8) . ?
P2 Au2 2.2351(8) . ?
Au1 Au2 3.1262(2) . ?
Cl1 C50B 1.575(12) . ?
Cl1 C50A 1.575(12) . ?
Cl2 C50A 2.187(16) . ?
C50A H50A 0.9900 . ?
C50A H50B 0.9900 . ?
Cl3 C50B 1.678(13) . ?
C50B H50C 0.9900 . ?
C50B H50D 0.9900 . ?
